data_2225928
loop_
_publ_author_name
'Chen, Wei'
'Yu, Miao'
'Li, Si'
'Jiao, Ning'

_publ_section_title
;
 <i>tert</i>-Butyl
 4-isopropyl-2-oxo-6-phenyl-3,4-dihydro-2<i>H</i>-pyran-3-carboxylate
;
_journal_coeditor_code LX2139
_journal_issue 5
_journal_name_full 'Acta Crystallographica Section E'
_journal_page_first o1103
_journal_paper_doi 10.1107/S160053681001367X
_journal_volume 66
_journal_year 2010
_chemical_formula_iupac 'C19 H24 O4'
_chemical_formula_moiety 'C19 H24 O4'
_chemical_formula_sum 'C19 H24 O4'
_chemical_formula_weight 316.38
_chemical_name_systematic
;
<i>tert</i>-Butyl
4-isopropyl-2-oxo-6-phenyl-3,4-dihydro-2<i>H</i>-pyran-3-carboxylate
;
_space_group_IT_number 2
_symmetry_cell_setting triclinic
_symmetry_space_group_name_Hall '-P 1'
_symmetry_space_group_name_H-M 'P -1'
_atom_sites_solution_hydrogens geom
_atom_sites_solution_primary direct
_atom_sites_solution_secondary difmap
_audit_creation_method SHELXL-97
_cell_angle_alpha 68.393(2)
_cell_angle_beta 79.118(2)
_cell_angle_gamma 67.998(2)
_cell_formula_units_Z 2
_cell_length_a 8.6163(9)
_cell_length_b 10.8880(10)
_cell_length_c 11.2610(10)
_cell_measurement_reflns_used 2216
_cell_measurement_temperature 293(2)
_cell_measurement_theta_max 55.281
_cell_measurement_theta_min 4.748
_cell_volume 909.09(15)
_computing_cell_refinement 'SAINT (Bruker, 2001)'
_computing_data_collection 'SMART (Bruker, 2001)'
_computing_data_reduction 'SHELXTL (Sheldrick, 2008)'
_computing_molecular_graphics 'ORTEP-3 (Farrugia, 1997) and DIAMOND (Brandenburg, 1998)'
_computing_publication_material 'SHELXL97 (Sheldrick, 2008)'
_computing_structure_refinement 'SHELXL97 (Sheldrick, 2008)'
_computing_structure_solution 'SHELXS97 (Sheldrick, 2008)'
_diffrn_ambient_temperature 293(2)
_diffrn_detector_area_resol_mean 10.0
_diffrn_measured_fraction_theta_full 0.982
_diffrn_measured_fraction_theta_max 0.982
_diffrn_measurement_device_type 'Bruker SMART CCD area-detector'
_diffrn_measurement_method '\f and \w scans'
_diffrn_radiation_monochromator graphite
_diffrn_radiation_source 'fine-focus sealed tube'
_diffrn_radiation_type MoK\a
_diffrn_radiation_wavelength 0.71073
_diffrn_reflns_av_R_equivalents 0.0508
_diffrn_reflns_av_sigmaI/netI 0.0462
_diffrn_reflns_limit_h_max 10
_diffrn_reflns_limit_h_min -10
_diffrn_reflns_limit_k_max 13
_diffrn_reflns_limit_k_min -10
_diffrn_reflns_limit_l_max 12
_diffrn_reflns_limit_l_min -13
_diffrn_reflns_number 4986
_diffrn_reflns_theta_full 26.00
_diffrn_reflns_theta_max 26.00
_diffrn_reflns_theta_min 1.95
_exptl_absorpt_coefficient_mu 0.080
_exptl_absorpt_correction_T_max 1.0000
_exptl_absorpt_correction_T_min 0.7595
_exptl_absorpt_correction_type multi-scan
_exptl_absorpt_process_details '(SADABS; Sheldrick, 2004)'
_exptl_crystal_colour colorless
_exptl_crystal_density_diffrn 1.156
_exptl_crystal_density_method 'not measured'
_exptl_crystal_description prismatic
_exptl_crystal_F_000 340
_exptl_crystal_size_max 0.480
_exptl_crystal_size_mid 0.456
_exptl_crystal_size_min 0.417
_refine_diff_density_max 0.217
_refine_diff_density_min -0.210
_refine_ls_extinction_method none
_refine_ls_goodness_of_fit_ref 1.035
_refine_ls_hydrogen_treatment constr
_refine_ls_matrix_type full
_refine_ls_number_parameters 213
_refine_ls_number_reflns 3510
_refine_ls_number_restraints 0
_refine_ls_restrained_S_all 1.035
_refine_ls_R_factor_all 0.0656
_refine_ls_R_factor_gt 0.0545
_refine_ls_shift/esd_max 0.000
_refine_ls_shift/su_max_lt 0.001
_refine_ls_shift/su_mean 0.000
_refine_ls_structure_factor_coef Fsqd
_refine_ls_weighting_details 'calc w=1/[\s^2^(Fo^2^)+(0.0925P)^2^+0.0377P] where P=(Fo^2^+2Fc^2^)/3'
_refine_ls_weighting_scheme calc
_refine_ls_wR_factor_gt 0.1491
_refine_ls_wR_factor_ref 0.1582
_reflns_number_gt 2759
_reflns_number_total 3510
_reflns_threshold_expression I>2sigma(I)
_cod_data_source_file lx2139.cif
_cod_data_source_block I
_cod_depositor_comments
;
The following automatic conversions were performed:
'_symmetry_cell_setting' value 'Triclinic' changed to 'triclinic'
according to '/home/saulius/struct/CIF-dictionaries/cif_core.dic'
dictionary named 'cif_core.dic' version 2.4.1 from 2010-06-29.

Automatic conversion script
Id: cif_fix_enum 1527 2010-12-29 10:47:43Z saulius 
;
_cod_database_code 2225928
_cod_database_fobs_code 2225928

loop_
_symmetry_equiv_pos_as_xyz
'x, y, z'
'-x, -y, -z'

loop_
_atom_site_type_symbol
_atom_site_label
_atom_site_fract_x
_atom_site_fract_y
_atom_site_fract_z
_atom_site_U_iso_or_equiv
_atom_site_adp_type
_atom_site_calc_flag
_atom_site_refinement_flags
_atom_site_occupancy
_atom_site_disorder_assembly
_atom_site_disorder_group
O O1 -0.04144(14) 0.87317(11) 0.66284(11) 0.0535(3) Uani d . 1 . .
O O2 0.07228(13) 0.64576(11) 0.71597(10) 0.0461(3) Uani d . 1 . .
O O3 0.48770(16) 0.75686(16) 0.51105(14) 0.0721(4) Uani d . 1 . .
O O4 0.33639(14) 0.77581(13) 0.69310(12) 0.0554(3) Uani d . 1 . .
C C1 0.06511(19) 0.77682(15) 0.63769(14) 0.0408(4) Uani d . 1 . .
C C2 0.19583(19) 0.78720(16) 0.52821(14) 0.0425(4) Uani d . 1 . .
H H2 0.1560 0.8805 0.4644 0.051 Uiso calc R 1 . .
C C3 0.2282(2) 0.67697(16) 0.46303(15) 0.0441(4) Uani d . 1 . .
H H3 0.3364 0.6694 0.4143 0.053 Uiso calc R 1 . .
C C4 0.2483(2) 0.53947(16) 0.56580(15) 0.0450(4) Uani d . 1 . .
H H4 0.3113 0.4581 0.5464 0.054 Uiso calc R 1 . .
C C5 0.18081(19) 0.52752(15) 0.68321(15) 0.0412(4) Uani d . 1 . .
C C6 0.3589(2) 0.77079(16) 0.57572(16) 0.0470(4) Uani d . 1 . .
C C7 0.4744(3) 0.7625(3) 0.7630(2) 0.0739(6) Uani d . 1 . .
C C8 0.5394(3) 0.8833(3) 0.6928(3) 0.0982(9) Uani d . 1 . .
H H8A 0.5896 0.8764 0.6108 0.147 Uiso calc R 1 . .
H H8B 0.6216 0.8799 0.7418 0.147 Uiso calc R 1 . .
H H8C 0.4481 0.9703 0.6812 0.147 Uiso calc R 1 . .
C C9 0.3851(4) 0.7727(4) 0.8901(2) 0.1092(10) Uani d . 1 . .
H H9A 0.2958 0.8610 0.8764 0.164 Uiso calc R 1 . .
H H9B 0.4630 0.7658 0.9448 0.164 Uiso calc R 1 . .
H H9C 0.3398 0.6978 0.9296 0.164 Uiso calc R 1 . .
C C10 0.6078(4) 0.6211(3) 0.7773(4) 0.1282(12) Uani d . 1 . .
H H10A 0.5556 0.5509 0.8000 0.192 Uiso calc R 1 . .
H H10B 0.6796 0.5992 0.8432 0.192 Uiso calc R 1 . .
H H10C 0.6730 0.6233 0.6979 0.192 Uiso calc R 1 . .
C C11 0.0973(2) 0.7132(2) 0.36787(17) 0.0589(5) Uani d . 1 . .
H H11 0.1194 0.6283 0.3467 0.071 Uiso calc R 1 . .
C C12 0.1187(4) 0.8256(3) 0.2436(2) 0.0887(8) Uani d . 1 . .
H H12A 0.0410 0.8410 0.1845 0.133 Uiso calc R 1 . .
H H12B 0.2312 0.7957 0.2076 0.133 Uiso calc R 1 . .
H H12C 0.0976 0.9111 0.2601 0.133 Uiso calc R 1 . .
C C13 -0.0809(3) 0.7518(3) 0.4235(2) 0.0799(6) Uani d . 1 . .
H H13A -0.1104 0.8386 0.4398 0.120 Uiso calc R 1 . .
H H13B -0.0909 0.6793 0.5021 0.120 Uiso calc R 1 . .
H H13C -0.1549 0.7622 0.3639 0.120 Uiso calc R 1 . .
C C14 0.1969(2) 0.39882(16) 0.79280(14) 0.0423(4) Uani d . 1 . .
C C15 0.0804(2) 0.39429(19) 0.89627(17) 0.0575(5) Uani d . 1 . .
H H15 -0.0092 0.4750 0.8975 0.069 Uiso calc R 1 . .
C C16 0.0954(3) 0.2717(2) 0.99749(19) 0.0686(6) Uani d . 1 . .
H H16 0.0167 0.2701 1.0665 0.082 Uiso calc R 1 . .
C C17 0.2272(3) 0.1519(2) 0.99593(19) 0.0678(6) Uani d . 1 . .
H H17 0.2381 0.0692 1.0643 0.081 Uiso calc R 1 . .
C C18 0.3423(3) 0.15430(19) 0.89392(19) 0.0637(5) Uani d . 1 . .
H H18 0.4300 0.0726 0.8925 0.076 Uiso calc R 1 . .
C C19 0.3295(2) 0.27597(18) 0.79372(17) 0.0531(4) Uani d . 1 . .
H H19 0.4099 0.2766 0.7258 0.064 Uiso calc R 1 . .

loop_
_atom_site_aniso_label
_atom_site_aniso_U_11
_atom_site_aniso_U_22
_atom_site_aniso_U_33
_atom_site_aniso_U_12
_atom_site_aniso_U_13
_atom_site_aniso_U_23
O1 0.0522(7) 0.0401(7) 0.0579(7) -0.0079(5) 0.0052(5) -0.0165(5)
O2 0.0517(6) 0.0357(6) 0.0438(6) -0.0129(5) 0.0106(5) -0.0134(5)
O3 0.0540(8) 0.0982(11) 0.0823(10) -0.0365(7) 0.0214(7) -0.0508(9)
O4 0.0482(7) 0.0722(9) 0.0523(7) -0.0250(6) 0.0004(5) -0.0241(6)
C1 0.0431(8) 0.0347(8) 0.0416(8) -0.0115(7) -0.0013(6) -0.0111(6)
C2 0.0481(9) 0.0342(8) 0.0390(8) -0.0142(7) 0.0015(7) -0.0068(6)
C3 0.0499(9) 0.0437(9) 0.0368(8) -0.0174(7) 0.0050(7) -0.0129(7)
C4 0.0528(9) 0.0372(8) 0.0431(9) -0.0126(7) 0.0014(7) -0.0156(7)
C5 0.0432(8) 0.0351(8) 0.0437(9) -0.0113(6) 0.0007(6) -0.0145(7)
C6 0.0498(9) 0.0401(9) 0.0508(10) -0.0178(7) 0.0057(7) -0.0159(7)
C7 0.0590(12) 0.1008(17) 0.0697(13) -0.0321(12) -0.0105(10) -0.0277(12)
C8 0.0908(18) 0.139(2) 0.108(2) -0.0700(17) 0.0064(15) -0.0615(18)
C9 0.110(2) 0.184(3) 0.0641(15) -0.076(2) -0.0044(14) -0.0459(18)
C10 0.094(2) 0.116(3) 0.146(3) 0.0030(18) -0.057(2) -0.026(2)
C11 0.0786(13) 0.0560(11) 0.0459(10) -0.0254(9) -0.0091(9) -0.0156(8)
C12 0.133(2) 0.0810(16) 0.0502(12) -0.0445(15) -0.0187(13) -0.0041(11)
C13 0.0670(13) 0.1032(18) 0.0811(15) -0.0288(12) -0.0189(11) -0.0356(13)
C14 0.0498(9) 0.0409(9) 0.0378(8) -0.0173(7) -0.0034(7) -0.0123(7)
C15 0.0672(11) 0.0478(10) 0.0471(10) -0.0165(8) 0.0072(8) -0.0120(8)
C16 0.0870(14) 0.0654(13) 0.0459(10) -0.0332(11) 0.0097(10) -0.0086(9)
C17 0.0943(15) 0.0496(11) 0.0497(11) -0.0275(11) -0.0122(10) 0.0020(8)
C18 0.0752(13) 0.0427(10) 0.0580(12) -0.0073(9) -0.0148(10) -0.0071(8)
C19 0.0539(10) 0.0487(10) 0.0482(10) -0.0123(8) -0.0030(8) -0.0112(8)

loop_
_atom_type_symbol
_atom_type_description
_atom_type_scat_dispersion_real
_atom_type_scat_dispersion_imag
_atom_type_scat_source
C C 0.0033 0.0016 'International Tables Vol C Tables 4.2.6.8 and 6.1.1.4'
H H 0.0000 0.0000 'International Tables Vol C Tables 4.2.6.8 and 6.1.1.4'
O O 0.0106 0.0060 'International Tables Vol C Tables 4.2.6.8 and 6.1.1.4'

loop_
_geom_angle_atom_site_label_1
_geom_angle_atom_site_label_2
_geom_angle_atom_site_label_3
_geom_angle_site_symmetry_1
_geom_angle_site_symmetry_3
_geom_angle
_geom_angle_publ_flag
C1 O2 C5 . . 120.35(11) ?
C6 O4 C7 . . 122.54(14) ?
O1 C1 O2 . . 117.45(14) ?
O1 C1 C2 . . 125.81(14) ?
O2 C1 C2 . . 116.73(12) ?
C1 C2 C6 . . 109.81(13) ?
C1 C2 C3 . . 112.32(12) ?
C6 C2 C3 . . 109.70(13) ?
C1 C2 H2 . . 108.3 ?
C6 C2 H2 . . 108.3 ?
C3 C2 H2 . . 108.3 ?
C4 C3 C2 . . 107.53(12) ?
C4 C3 C11 . . 112.76(13) ?
C2 C3 C11 . . 115.19(14) ?
C4 C3 H3 . . 107.0 ?
C2 C3 H3 . . 107.0 ?
C11 C3 H3 . . 107.0 ?
C5 C4 C3 . . 123.13(14) ?
C5 C4 H4 . . 118.4 ?
C3 C4 H4 . . 118.4 ?
C4 C5 O2 . . 121.22(13) ?
C4 C5 C14 . . 127.91(14) ?
O2 C5 C14 . . 110.81(12) ?
O3 C6 O4 . . 126.45(17) ?
O3 C6 C2 . . 122.48(16) ?
O4 C6 C2 . . 111.06(13) ?
O4 C7 C10 . . 108.8(2) ?
O4 C7 C8 . . 109.19(19) ?
C10 C7 C8 . . 113.0(2) ?
O4 C7 C9 . . 101.57(16) ?
C10 C7 C9 . . 111.9(2) ?
C8 C7 C9 . . 111.7(2) ?
C7 C8 H8A . . 109.5 ?
C7 C8 H8B . . 109.5 ?
H8A C8 H8B . . 109.5 ?
C7 C8 H8C . . 109.5 ?
H8A C8 H8C . . 109.5 ?
H8B C8 H8C . . 109.5 ?
C7 C9 H9A . . 109.5 ?
C7 C9 H9B . . 109.5 ?
H9A C9 H9B . . 109.5 ?
C7 C9 H9C . . 109.5 ?
H9A C9 H9C . . 109.5 ?
H9B C9 H9C . . 109.5 ?
C7 C10 H10A . . 109.5 ?
C7 C10 H10B . . 109.5 ?
H10A C10 H10B . . 109.5 ?
C7 C10 H10C . . 109.5 ?
H10A C10 H10C . . 109.5 ?
H10B C10 H10C . . 109.5 ?
C13 C11 C12 . . 111.18(19) ?
C13 C11 C3 . . 113.38(15) ?
C12 C11 C3 . . 111.50(16) ?
C13 C11 H11 . . 106.8 ?
C12 C11 H11 . . 106.8 ?
C3 C11 H11 . . 106.8 ?
C11 C12 H12A . . 109.5 ?
C11 C12 H12B . . 109.5 ?
H12A C12 H12B . . 109.5 ?
C11 C12 H12C . . 109.5 ?
H12A C12 H12C . . 109.5 ?
H12B C12 H12C . . 109.5 ?
C11 C13 H13A . . 109.5 ?
C11 C13 H13B . . 109.5 ?
H13A C13 H13B . . 109.5 ?
C11 C13 H13C . . 109.5 ?
H13A C13 H13C . . 109.5 ?
H13B C13 H13C . . 109.5 ?
C15 C14 C19 . . 118.15(15) ?
C15 C14 C5 . . 121.59(15) ?
C19 C14 C5 . . 120.24(14) ?
C16 C15 C14 . . 120.91(17) ?
C16 C15 H15 . . 119.5 ?
C14 C15 H15 . . 119.5 ?
C17 C16 C15 . . 119.78(19) ?
C17 C16 H16 . . 120.1 ?
C15 C16 H16 . . 120.1 ?
C18 C17 C16 . . 120.00(17) ?
C18 C17 H17 . . 120.0 ?
C16 C17 H17 . . 120.0 ?
C17 C18 C19 . . 120.62(18) ?
C17 C18 H18 . . 119.7 ?
C19 C18 H18 . . 119.7 ?
C18 C19 C14 . . 120.52(17) ?
C18 C19 H19 . . 119.7 ?
C14 C19 H19 . . 119.7 ?

loop_
_geom_bond_atom_site_label_1
_geom_bond_atom_site_label_2
_geom_bond_site_symmetry_2
_geom_bond_distance
_geom_bond_publ_flag
O1 C1 . 1.1927(18) ?
O2 C1 . 1.3584(18) ?
O2 C5 . 1.4091(17) ?
O3 C6 . 1.198(2) ?
O4 C6 . 1.318(2) ?
O4 C7 . 1.482(2) ?
C1 C2 . 1.507(2) ?
C2 C6 . 1.523(2) ?
C2 C3 . 1.542(2) ?
C2 H2 . 0.9800 ?
C3 C4 . 1.489(2) ?
C3 C11 . 1.545(2) ?
C3 H3 . 0.9800 ?
C4 C5 . 1.320(2) ?
C4 H4 . 0.9300 ?
C5 C14 . 1.467(2) ?
C7 C10 . 1.510(4) ?
C7 C8 . 1.512(4) ?
C7 C9 . 1.513(3) ?
C8 H8A . 0.9600 ?
C8 H8B . 0.9600 ?
C8 H8C . 0.9600 ?
C9 H9A . 0.9600 ?
C9 H9B . 0.9600 ?
C9 H9C . 0.9600 ?
C10 H10A . 0.9600 ?
C10 H10B . 0.9600 ?
C10 H10C . 0.9600 ?
C11 C13 . 1.508(3) ?
C11 C12 . 1.517(3) ?
C11 H11 . 0.9800 ?
C12 H12A . 0.9600 ?
C12 H12B . 0.9600 ?
C12 H12C . 0.9600 ?
C13 H13A . 0.9600 ?
C13 H13B . 0.9600 ?
C13 H13C . 0.9600 ?
C14 C15 . 1.386(2) ?
C14 C19 . 1.394(2) ?
C15 C16 . 1.380(3) ?
C15 H15 . 0.9300 ?
C16 C17 . 1.375(3) ?
C16 H16 . 0.9300 ?
C17 C18 . 1.368(3) ?
C17 H17 . 0.9300 ?
C18 C19 . 1.370(2) ?
C18 H18 . 0.9300 ?
C19 H19 . 0.9300 ?

loop_
_geom_hbond_atom_site_label_D
_geom_hbond_atom_site_label_H
_geom_hbond_atom_site_label_A
_geom_hbond_site_symmetry_A
_geom_hbond_distance_DH
_geom_hbond_distance_HA
_geom_hbond_distance_DA
_geom_hbond_angle_DHA
C2 H2 O1 2_576 0.98 2.44 3.407(2) 170.2

loop_
_geom_torsion_atom_site_label_1
_geom_torsion_atom_site_label_2
_geom_torsion_atom_site_label_3
_geom_torsion_atom_site_label_4
_geom_torsion_site_symmetry_1
_geom_torsion_site_symmetry_2
_geom_torsion_site_symmetry_3
_geom_torsion_site_symmetry_4
_geom_torsion
_geom_torsion_publ_flag
C5 O2 C1 O1 . . . . 172.04(14) ?
C5 O2 C1 C2 . . . . -9.4(2) ?
O1 C1 C2 C6 . . . . 97.55(18) ?
O2 C1 C2 C6 . . . . -80.92(16) ?
O1 C1 C2 C3 . . . . -140.10(16) ?
O2 C1 C2 C3 . . . . 41.43(19) ?
C1 C2 C3 C4 . . . . -47.02(17) ?
C6 C2 C3 C4 . . . . 75.39(15) ?
C1 C2 C3 C11 . . . . 79.62(17) ?
C6 C2 C3 C11 . . . . -157.96(13) ?
C2 C3 C4 C5 . . . . 25.9(2) ?
C11 C3 C4 C5 . . . . -102.21(19) ?
C3 C4 C5 O2 . . . . 5.5(2) ?
C3 C4 C5 C14 . . . . -177.58(15) ?
C1 O2 C5 C4 . . . . -15.6(2) ?
C1 O2 C5 C14 . . . . 166.99(13) ?
C7 O4 C6 O3 . . . . -0.8(3) ?
C7 O4 C6 C2 . . . . 179.96(15) ?
C1 C2 C6 O3 . . . . 170.02(16) ?
C3 C2 C6 O3 . . . . 46.1(2) ?
C1 C2 C6 O4 . . . . -10.70(17) ?
C3 C2 C6 O4 . . . . -134.60(13) ?
C6 O4 C7 C10 . . . . -61.0(3) ?
C6 O4 C7 C8 . . . . 62.8(2) ?
C6 O4 C7 C9 . . . . -179.16(19) ?
C4 C3 C11 C13 . . . . 72.2(2) ?
C2 C3 C11 C13 . . . . -51.7(2) ?
C4 C3 C11 C12 . . . . -161.41(17) ?
C2 C3 C11 C12 . . . . 74.6(2) ?
C4 C5 C14 C15 . . . . -158.33(18) ?
O2 C5 C14 C15 . . . . 18.9(2) ?
C4 C5 C14 C19 . . . . 20.1(3) ?
O2 C5 C14 C19 . . . . -162.68(14) ?
C19 C14 C15 C16 . . . . 0.2(3) ?
C5 C14 C15 C16 . . . . 178.69(17) ?
C14 C15 C16 C17 . . . . -0.3(3) ?
C15 C16 C17 C18 . . . . -0.4(3) ?
C16 C17 C18 C19 . . . . 1.2(3) ?
C17 C18 C19 C14 . . . . -1.3(3) ?
C15 C14 C19 C18 . . . . 0.6(3) ?
C5 C14 C19 C18 . . . . -177.89(16) ?
